data_4506474
loop_
_publ_author_name
'Gogoi, Abhijit'
'Das, Gopal'

_publ_section_title
;
 Charge-Assisted Complexation of Anions of Different Dimensionality by
 Benzimidazole-Based Receptors Bearing -OH Functionality
;
_journal_issue 8
_journal_name_full 'Crystal Growth &amp; Design'
_journal_page_first 4012
_journal_paper_doi 10.1021/cg300496t
_journal_volume 12
_journal_year 2012
_chemical_formula_moiety 'C14 H14 N3 O, N O3'
_chemical_formula_sum 'C14 H14 N4 O4'
_chemical_formula_weight 302.29
_chemical_name_systematic
; 
 ? 
;
_space_group_IT_number 15
_symmetry_cell_setting monoclinic
_symmetry_space_group_name_Hall '-C 2yc'
_symmetry_space_group_name_H-M 'C 1 2/c 1'
_atom_sites_solution_hydrogens geom
_atom_sites_solution_primary direct
_atom_sites_solution_secondary difmap
_audit_creation_method SHELXL-97
_cell_angle_alpha 90.00
_cell_angle_beta 111.710(5)
_cell_angle_gamma 90.00
_cell_formula_units_Z 16
_cell_length_a 35.231(4)
_cell_length_b 7.2754(8)
_cell_length_c 24.078(2)
_cell_measurement_reflns_used 4470
_cell_measurement_temperature 298(2)
_cell_measurement_theta_max 24.790
_cell_measurement_theta_min 2.48
_cell_volume 5733.9(10)
_computing_cell_refinement 'Bruker SMART'
_computing_data_collection 'Bruker SMART'
_computing_data_reduction 'Bruker SAINT'
_computing_molecular_graphics 'Bruker SHELXTL'
_computing_publication_material 'Bruker SHELXTL'
_computing_structure_refinement 'SHELXL-97 (Sheldrick, 1997)'
_computing_structure_solution 'SHELXS-97 (Sheldrick, 1990)'
_diffrn_ambient_temperature 298(2)
_diffrn_measured_fraction_theta_full 0.992
_diffrn_measured_fraction_theta_max 0.992
_diffrn_measurement_device_type 'CCD area detector'
_diffrn_measurement_method 'phi and omega scans'
_diffrn_radiation_monochromator graphite
_diffrn_radiation_source 'fine-focus sealed tube'
_diffrn_radiation_type MoK\a
_diffrn_radiation_wavelength 0.71073
_diffrn_reflns_av_R_equivalents 0.0356
_diffrn_reflns_av_sigmaI/netI 0.0509
_diffrn_reflns_limit_h_max 41
_diffrn_reflns_limit_h_min -41
_diffrn_reflns_limit_k_max 8
_diffrn_reflns_limit_k_min -8
_diffrn_reflns_limit_l_max 28
_diffrn_reflns_limit_l_min -28
_diffrn_reflns_number 19709
_diffrn_reflns_theta_full 24.79
_diffrn_reflns_theta_max 24.79
_diffrn_reflns_theta_min 1.79
_exptl_absorpt_coefficient_mu 0.106
_exptl_absorpt_correction_T_max 0.971
_exptl_absorpt_correction_T_min 0.959
_exptl_absorpt_correction_type multi-scan
_exptl_absorpt_process_details SADABS
_exptl_crystal_colour colourless
_exptl_crystal_density_diffrn 1.401
_exptl_crystal_density_method 'not measured'
_exptl_crystal_description block
_exptl_crystal_F_000 2528.0
_exptl_crystal_size_max 0.46
_exptl_crystal_size_mid 0.33
_exptl_crystal_size_min 0.28
_refine_diff_density_max 0.172
_refine_diff_density_min -0.216
_refine_diff_density_rms 0.041
_refine_ls_extinction_method none
_refine_ls_goodness_of_fit_ref 0.955
_refine_ls_hydrogen_treatment mixed
_refine_ls_matrix_type full
_refine_ls_number_parameters 429
_refine_ls_number_reflns 4615
_refine_ls_number_restraints 0
_refine_ls_restrained_S_all 0.955
_refine_ls_R_factor_all 0.0955
_refine_ls_R_factor_gt 0.0446
_refine_ls_shift/su_max 0.000
_refine_ls_shift/su_mean 0.000
_refine_ls_structure_factor_coef Fsqd
_refine_ls_weighting_details 'calc w=1/[\s^2^(Fo^2^)+(0.0636P)^2^+0.0000P] where P=(Fo^2^+2Fc^2^)/3'
_refine_ls_weighting_scheme calc
_refine_ls_wR_factor_gt 0.0998
_refine_ls_wR_factor_ref 0.1203
_reflns_number_gt 4825
_reflns_number_total 4907
_reflns_threshold_expression >2sigma(I)
_cod_data_source_file cg300496t_si_002.cif
_cod_data_source_block Sal-NO3
_cod_depositor_comments
;
The following automatic conversions were performed:

'_symmetry_cell_setting' value 'Monoclinic' changed to 'monoclinic'
according to /home/saulius/struct/CIF-dictionaries/cif_core.dic
dictionary named 'cif_core.dic' version 2.4.2 from 2011-04-26.

Automatic conversion script
Id: cif_fix_values 1891 2012-01-12 08:04:46Z andrius 
;
_cod_original_sg_symbol_H-M 'C 2/c'
_cod_database_code 4506474

loop_
_symmetry_equiv_pos_as_xyz
'x, y, z'
'-x, y, -z+1/2'
'x+1/2, y+1/2, z'
'-x+1/2, y+1/2, -z+1/2'
'-x, -y, -z'
'x, -y, z-1/2'
'-x+1/2, -y+1/2, -z'
'x+1/2, -y+1/2, z-1/2'

loop_
_atom_site_label
_atom_site_type_symbol
_atom_site_fract_x
_atom_site_fract_y
_atom_site_fract_z
_atom_site_U_iso_or_equiv
_atom_site_adp_type
_atom_site_occupancy
_atom_site_symmetry_multiplicity
_atom_site_calc_flag
_atom_site_refinement_flags
O1 O 0.21695(5) 0.7918(2) 0.06538(8) 0.0588(5) Uani 1 1 d .
N1 N 0.13732(7) 0.6323(3) 0.11415(13) 0.0655(7) Uani 1 1 d .
N3 N 0.13212(8) 0.6908(3) 0.01461(11) 0.0584(6) Uani 1 1 d .
N2 N 0.07568(7) 0.6534(3) 0.03026(12) 0.0632(7) Uani 1 1 d .
C2 C 0.21964(6) 0.8904(3) 0.11541(10) 0.0464(6) Uani 1 1 d .
C1 C 0.20128(6) 0.8178(3) 0.15235(10) 0.0489(6) Uani 1 1 d .
C6 C 0.20220(7) 0.9230(4) 0.20097(10) 0.0619(7) Uani 1 1 d .
H6 H 0.1896 0.8783 0.2261 0.074 Uiso 1 1 calc R
C5 C 0.22126(8) 1.0920(4) 0.21304(11) 0.0725(8) Uani 1 1 d .
H5 H 0.2214 1.1607 0.2457 0.087 Uiso 1 1 calc R
C4 C 0.24006(7) 1.1573(4) 0.17630(11) 0.0635(7) Uani 1 1 d .
H4 H 0.2533 1.2703 0.1844 0.076 Uiso 1 1 calc R
C3 C 0.23952(6) 1.0574(3) 0.12758(10) 0.0526(6) Uani 1 1 d .
H3 H 0.2525 1.1021 0.1030 0.063 Uiso 1 1 calc R
C7 C 0.18198(7) 0.6307(3) 0.14148(11) 0.0654(7) Uani 1 1 d .
H7A H 0.1926 0.5624 0.1157 0.078 Uiso 1 1 calc R
H7B H 0.1901 0.5659 0.1793 0.078 Uiso 1 1 calc R
C8 C 0.11677(8) 0.6570(3) 0.05680(15) 0.0552(7) Uani 1 1 d .
C14 C 0.10041(8) 0.7137(3) -0.04035(13) 0.0565(7) Uani 1 1 d .
C10 C 0.02678(8) 0.7004(4) -0.07595(15) 0.0730(8) Uani 1 1 d .
H10 H 0.0028 0.6805 -0.0692 0.088 Uiso 1 1 calc R
C11 C 0.02639(9) 0.7418(4) -0.13190(15) 0.0806(8) Uani 1 1 d .
H11 H 0.0015 0.7528 -0.1637 0.097 Uiso 1 1 calc R
C12 C 0.06262(10) 0.7673(4) -0.14178(13) 0.0794(8) Uani 1 1 d .
H12 H 0.0614 0.7951 -0.1801 0.095 Uiso 1 1 calc R
C13 C 0.10019(9) 0.7524(3) -0.09619(14) 0.0673(7) Uani 1 1 d .
H13 H 0.1243 0.7679 -0.1029 0.081 Uiso 1 1 calc R
C9 C 0.06452(8) 0.6900(3) -0.03033(14) 0.0574(7) Uani 1 1 d .
O2 O 0.19014(5) 0.8329(2) 0.40362(8) 0.0617(5) Uani 1 1 d .
N5 N 0.11891(7) 0.7499(3) 0.43570(9) 0.0524(6) Uani 1 1 d .
N6 N 0.05260(7) 0.7617(3) 0.40287(11) 0.0579(6) Uani 1 1 d .
N4 N 0.08310(7) 0.6916(3) 0.33279(11) 0.0613(6) Uani 1 1 d .
C26 C 0.06955(9) 0.8732(3) 0.56014(13) 0.0713(8) Uani 1 1 d .
H26 H 0.0567 0.9027 0.5865 0.086 Uiso 1 1 calc R
C25 C 0.11184(9) 0.8629(3) 0.58145(12) 0.0677(7) Uani 1 1 d .
H25 H 0.1268 0.8837 0.6218 0.081 Uiso 1 1 calc R
C27 C 0.04608(8) 0.8410(3) 0.50121(14) 0.0676(7) Uani 1 1 d .
H27 H 0.0177 0.8474 0.4872 0.081 Uiso 1 1 calc R
C28 C 0.06642(7) 0.7990(3) 0.46396(12) 0.0516(6) Uani 1 1 d .
C23 C 0.10867(7) 0.7907(3) 0.48474(12) 0.0484(6) Uani 1 1 d .
C24 C 0.13207(7) 0.8222(3) 0.54368(12) 0.0598(7) Uani 1 1 d .
H24 H 0.1604 0.8163 0.5576 0.072 Uiso 1 1 calc R
C22 C 0.08470(7) 0.7321(3) 0.38730(13) 0.0509(6) Uani 1 1 d .
C21 C 0.11972(7) 0.6823(3) 0.31798(10) 0.0583(7) Uani 1 1 d .
H21B H 0.1135 0.6150 0.2809 0.070 Uiso 1 1 calc R
H21A H 0.1408 0.6153 0.3491 0.070 Uiso 1 1 calc R
C15 C 0.13561(7) 0.8696(3) 0.31145(10) 0.0497(6) Uani 1 1 d .
C16 C 0.17072(7) 0.9396(3) 0.35479(10) 0.0500(6) Uani 1 1 d .
C17 C 0.18483(7) 1.1133(3) 0.34900(11) 0.0605(7) Uani 1 1 d .
H17 H 0.2088 1.1577 0.3778 0.073 Uiso 1 1 calc R
C19 C 0.12811(9) 1.1545(4) 0.25734(12) 0.0717(8) Uani 1 1 d .
H19 H 0.1136 1.2275 0.2247 0.086 Uiso 1 1 calc R
C18 C 0.16324(9) 1.2194(4) 0.30054(13) 0.0695(8) Uani 1 1 d .
H18 H 0.1725 1.3368 0.2969 0.083 Uiso 1 1 calc R
C20 C 0.11463(7) 0.9807(4) 0.26281(10) 0.0621(7) Uani 1 1 d .
H20 H 0.0910 0.9364 0.2333 0.075 Uiso 1 1 calc R
O4 O 0.07955(6) 0.5484(3) 0.17530(7) 0.0836(6) Uani 1 1 d .
O5 O 0.03197(5) 0.6947(3) 0.10785(9) 0.0912(7) Uani 1 1 d .
O3 O 0.02883(5) 0.6608(3) 0.19427(8) 0.0801(6) Uani 1 1 d .
N7 N 0.04709(7) 0.6335(3) 0.15943(11) 0.0615(6) Uani 1 1 d .
O8 O 0.24457(5) -0.0136(2) -0.00531(6) 0.0566(4) Uani 1 1 d .
O7 O 0.29368(5) 0.1185(2) -0.02342(7) 0.0741(5) Uani 1 1 d .
O6 O 0.30734(5) -0.0707(2) 0.05045(7) 0.0701(5) Uani 1 1 d .
N8 N 0.28274(7) 0.0122(3) 0.00747(9) 0.0515(5) Uani 1 1 d .
H5N H 0.1430(7) 0.741(3) 0.4371(10) 0.063(8) Uiso 1 1 d .
H6N H 0.0273(7) 0.747(3) 0.3770(11) 0.073(8) Uiso 1 1 d .
H2N H 0.0613(7) 0.647(3) 0.0521(10) 0.070(9) Uiso 1 1 d .
H1N H 0.1232(7) 0.611(3) 0.1352(10) 0.065(9) Uiso 1 1 d .
H4N H 0.0594(8) 0.685(3) 0.3054(11) 0.083(10) Uiso 1 1 d .
H3N H 0.1581(8) 0.701(3) 0.0231(10) 0.077(9) Uiso 1 1 d .
H1O H 0.2290(8) 0.865(4) 0.0414(12) 0.114(11) Uiso 1 1 d .
H2O H 0.2120(8) 0.891(4) 0.4330(12) 0.097(10) Uiso 1 1 d .

loop_
_atom_site_aniso_label
_atom_site_aniso_U_11
_atom_site_aniso_U_22
_atom_site_aniso_U_33
_atom_site_aniso_U_23
_atom_site_aniso_U_13
_atom_site_aniso_U_12
O1 0.0669(11) 0.0599(11) 0.0621(12) -0.0148(9) 0.0382(10) -0.0106(8)
N1 0.0625(17) 0.0703(16) 0.0756(19) 0.0028(12) 0.0395(16) -0.0071(11)
N3 0.0508(15) 0.0592(14) 0.0776(18) -0.0004(11) 0.0383(16) -0.0031(11)
N2 0.0566(16) 0.0628(15) 0.086(2) -0.0085(12) 0.0446(16) -0.0073(11)
C2 0.0401(13) 0.0550(16) 0.0454(15) -0.0012(12) 0.0173(12) 0.0056(11)
C1 0.0445(14) 0.0539(16) 0.0495(16) 0.0078(12) 0.0188(13) 0.0067(11)
C6 0.0539(16) 0.090(2) 0.0439(16) 0.0100(14) 0.0202(13) 0.0089(15)
C5 0.0658(18) 0.097(2) 0.0545(18) -0.0203(16) 0.0219(15) -0.0031(16)
C4 0.0612(17) 0.0677(18) 0.0587(18) -0.0144(14) 0.0187(15) -0.0057(13)
C3 0.0490(14) 0.0605(17) 0.0494(15) -0.0021(12) 0.0196(12) -0.0039(12)
C7 0.0600(18) 0.0686(19) 0.0756(18) 0.0186(14) 0.0345(14) 0.0114(13)
C8 0.0550(19) 0.0458(16) 0.077(2) -0.0058(13) 0.0390(18) -0.0046(12)
C14 0.0561(18) 0.0467(15) 0.074(2) -0.0042(13) 0.0333(17) -0.0045(12)
C10 0.0609(19) 0.0724(19) 0.090(2) -0.0118(16) 0.0329(19) -0.0060(14)
C11 0.070(2) 0.078(2) 0.088(2) -0.0032(16) 0.0224(19) 0.0045(15)
C12 0.091(2) 0.073(2) 0.079(2) 0.0024(15) 0.038(2) 0.0015(17)
C13 0.067(2) 0.0637(18) 0.084(2) 0.0002(15) 0.0428(18) -0.0017(14)
C9 0.0577(18) 0.0505(16) 0.072(2) -0.0107(13) 0.0341(17) -0.0046(13)
O2 0.0531(11) 0.0649(12) 0.0583(12) 0.0024(10) 0.0103(9) -0.0036(9)
N5 0.0330(13) 0.0613(14) 0.0595(15) 0.0001(10) 0.0130(13) -0.0026(10)
N6 0.0339(13) 0.0643(14) 0.0677(17) 0.0107(11) 0.0095(13) -0.0020(10)
N4 0.0475(15) 0.0738(15) 0.0539(16) 0.0034(12) 0.0086(13) -0.0107(11)
C26 0.071(2) 0.0677(19) 0.086(2) -0.0184(15) 0.0420(18) -0.0110(15)
C25 0.069(2) 0.0659(19) 0.0663(18) -0.0145(14) 0.0223(16) -0.0139(14)
C27 0.0507(16) 0.0675(19) 0.089(2) -0.0039(15) 0.0305(17) -0.0052(13)
C28 0.0397(15) 0.0485(15) 0.0637(19) 0.0043(12) 0.0158(14) -0.0016(11)
C23 0.0428(15) 0.0434(14) 0.0579(18) -0.0005(12) 0.0172(14) -0.0011(11)
C24 0.0473(15) 0.0613(17) 0.0687(19) -0.0071(13) 0.0190(15) -0.0055(12)
C22 0.0391(16) 0.0484(15) 0.0599(19) 0.0096(12) 0.0121(15) -0.0037(11)
C21 0.0602(17) 0.0600(17) 0.0508(16) -0.0038(12) 0.0160(13) -0.0016(13)
C15 0.0533(15) 0.0510(16) 0.0472(15) 0.0007(12) 0.0215(13) 0.0024(12)
C16 0.0489(15) 0.0547(17) 0.0517(16) 0.0001(13) 0.0250(13) 0.0035(12)
C17 0.0629(16) 0.0619(19) 0.0660(18) -0.0076(14) 0.0348(14) -0.0055(14)
C19 0.088(2) 0.069(2) 0.0634(19) 0.0164(15) 0.0350(17) 0.0142(16)
C18 0.089(2) 0.0539(18) 0.082(2) -0.0008(16) 0.0510(19) -0.0015(16)
C20 0.0669(16) 0.0643(19) 0.0541(16) 0.0008(13) 0.0213(13) 0.0020(14)
O4 0.0651(11) 0.1124(16) 0.0728(12) 0.0137(10) 0.0247(10) 0.0289(11)
O5 0.0558(11) 0.1499(19) 0.0689(13) 0.0350(13) 0.0242(10) 0.0194(11)
O3 0.0567(11) 0.1267(17) 0.0621(12) -0.0119(11) 0.0281(10) -0.0071(10)
N7 0.0459(14) 0.0778(16) 0.0582(17) -0.0022(12) 0.0161(14) -0.0067(12)
O8 0.0458(10) 0.0716(12) 0.0554(10) 0.0009(8) 0.0221(8) -0.0016(8)
O7 0.0819(13) 0.0661(12) 0.0878(13) 0.0134(10) 0.0471(11) -0.0091(9)
O6 0.0594(11) 0.0753(13) 0.0658(12) 0.0072(9) 0.0117(9) 0.0104(9)
N8 0.0539(14) 0.0459(13) 0.0592(15) -0.0078(11) 0.0260(12) -0.0014(11)

loop_
_atom_type_symbol
_atom_type_description
_atom_type_scat_dispersion_real
_atom_type_scat_dispersion_imag
_atom_type_scat_source
C C 0.0033 0.0016 'International Tables Vol C Tables 4.2.6.8 and 6.1.1.4'
N N 0.0061 0.0033 'International Tables Vol C Tables 4.2.6.8 and 6.1.1.4'
O O 0.0106 0.0060 'International Tables Vol C Tables 4.2.6.8 and 6.1.1.4'
H H 0.0000 0.0000 'International Tables Vol C Tables 4.2.6.8 and 6.1.1.4'

loop_
_geom_angle_atom_site_label_1
_geom_angle_atom_site_label_2
_geom_angle_atom_site_label_3
_geom_angle
C2 O1 H1O 109.0(16)
C8 N1 C7 123.8(3)
C8 N1 H1N 116.0(15)
C7 N1 H1N 120.1(15)
C8 N3 C14 109.7(2)
C8 N3 H3N 121.9(16)
C14 N3 H3N 128.4(16)
C8 N2 C9 109.3(3)
C8 N2 H2N 119.0(15)
C9 N2 H2N 130.9(15)
O1 C2 C3 120.7(2)
O1 C2 C1 117.8(2)
C3 C2 C1 121.4(2)
C2 C1 C6 117.4(2)
C2 C1 C7 121.6(2)
C6 C1 C7 121.0(2)
C5 C6 C1 121.8(2)
C5 C6 H6 119.1
C1 C6 H6 119.1
C4 C5 C6 119.1(2)
C4 C5 H5 120.4
C6 C5 H5 120.4
C5 C4 C3 120.7(2)
C5 C4 H4 119.7
C3 C4 H4 119.7
C4 C3 C2 119.5(2)
C4 C3 H3 120.2
C2 C3 H3 120.2
N1 C7 C1 114.42(19)
N1 C7 H7A 108.7
C1 C7 H7A 108.7
N1 C7 H7B 108.7
C1 C7 H7B 108.7
H7A C7 H7B 107.6
N1 C8 N3 127.1(3)
N1 C8 N2 125.0(3)
N3 C8 N2 107.9(3)
C13 C14 C9 121.5(3)
C13 C14 N3 132.0(3)
C9 C14 N3 106.5(3)
C11 C10 C9 116.7(3)
C11 C10 H10 121.6
C9 C10 H10 121.6
C10 C11 C12 121.2(3)
C10 C11 H11 119.4
C12 C11 H11 119.4
C13 C12 C11 121.6(3)
C13 C12 H12 119.2
C11 C12 H12 119.2
C14 C13 C12 116.9(3)
C14 C13 H13 121.5
C12 C13 H13 121.5
C10 C9 C14 121.9(3)
C10 C9 N2 131.5(3)
C14 C9 N2 106.6(3)
C16 O2 H2O 114.1(16)
C22 N5 C23 109.2(2)
C22 N5 H5N 126.8(16)
C23 N5 H5N 124.0(16)
C22 N6 C28 109.0(2)
C22 N6 H6N 121.3(16)
C28 N6 H6N 129.4(16)
C22 N4 C21 122.3(2)
C22 N4 H4N 116.7(17)
C21 N4 H4N 120.6(17)
C27 C26 C25 121.8(3)
C27 C26 H26 119.1
C25 C26 H26 119.1
C24 C25 C26 121.0(2)
C24 C25 H25 119.5
C26 C25 H25 119.5
C26 C27 C28 116.9(2)
C26 C27 H27 121.5
C28 C27 H27 121.5
C27 C28 C23 121.6(3)
C27 C28 N6 132.0(2)
C23 C28 N6 106.4(2)
C24 C23 C28 121.4(3)
C24 C23 N5 132.1(2)
C28 C23 N5 106.5(2)
C23 C24 C25 117.3(2)
C23 C24 H24 121.3
C25 C24 H24 121.3
N4 C22 N6 125.7(2)
N4 C22 N5 125.4(3)
N6 C22 N5 108.9(3)
N4 C21 C15 112.32(18)
N4 C21 H21B 109.1
C15 C21 H21B 109.1
N4 C21 H21A 109.1
C15 C21 H21A 109.1
H21B C21 H21A 107.9
C16 C15 C20 118.0(2)
C16 C15 C21 121.1(2)
C20 C15 C21 120.9(2)
O2 C16 C17 121.5(2)
O2 C16 C15 117.6(2)
C17 C16 C15 120.9(2)
C18 C17 C16 119.6(2)
C18 C17 H17 120.2
C16 C17 H17 120.2
C18 C19 C20 119.4(3)
C18 C19 H19 120.3
C20 C19 H19 120.3
C17 C18 C19 120.8(3)
C17 C18 H18 119.6
C19 C18 H18 119.6
C19 C20 C15 121.4(2)
C19 C20 H20 119.3
C15 C20 H20 119.3
O4 N7 O5 119.9(2)
O4 N7 O3 121.5(2)
O5 N7 O3 118.6(2)
O7 N8 O6 122.3(2)
O7 N8 O8 119.0(2)
O6 N8 O8 118.7(2)

loop_
_geom_bond_atom_site_label_1
_geom_bond_atom_site_label_2
_geom_bond_distance
O1 C2 1.375(2)
O1 H1O 0.99(3)
N1 C8 1.313(3)
N1 C7 1.464(3)
N1 H1N 0.85(2)
N3 C8 1.338(3)
N3 C14 1.390(3)
N3 H3N 0.87(2)
N2 C8 1.349(3)
N2 C9 1.389(3)
N2 H2N 0.86(2)
C2 C3 1.378(3)
C2 C1 1.384(3)
C1 C6 1.389(3)
C1 C7 1.501(3)
C6 C5 1.379(3)
C6 H6 0.9300
C5 C4 1.371(3)
C5 H5 0.9300
C4 C3 1.374(3)
C4 H4 0.9300
C3 H3 0.9300
C7 H7A 0.9700
C7 H7B 0.9700
C14 C13 1.371(3)
C14 C9 1.383(3)
C10 C11 1.375(4)
C10 C9 1.378(3)
C10 H10 0.9300
C11 C12 1.395(4)
C11 H11 0.9300
C12 C13 1.376(3)
C12 H12 0.9300
C13 H13 0.9300
O2 C16 1.363(2)
O2 H2O 0.93(3)
N5 C22 1.337(3)
N5 C23 1.388(3)
N5 H5N 0.84(2)
N6 C22 1.334(3)
N6 C28 1.394(3)
N6 H6N 0.89(2)
N4 C22 1.326(3)
N4 C21 1.462(3)
N4 H4N 0.85(2)
C26 C27 1.372(3)
C26 C25 1.387(3)
C26 H26 0.9300
C25 C24 1.379(3)
C25 H25 0.9300
C27 C28 1.374(3)
C27 H27 0.9300
C28 C23 1.385(3)
C23 C24 1.371(3)
C24 H24 0.9300
C21 C15 1.503(3)
C21 H21B 0.9700
C21 H21A 0.9700
C15 C16 1.387(3)
C15 C20 1.390(3)
C16 C17 1.383(3)
C17 C18 1.371(3)
C17 H17 0.9300
C19 C18 1.373(3)
C19 C20 1.374(3)
C19 H19 0.9300
C18 H18 0.9300
C20 H20 0.9300
O4 N7 1.230(2)
O5 N7 1.239(2)
O3 N7 1.248(2)
O8 N8 1.277(2)
O7 N8 1.230(2)
O6 N8 1.234(2)

loop_
_geom_torsion_atom_site_label_1
_geom_torsion_atom_site_label_2
_geom_torsion_atom_site_label_3
_geom_torsion_atom_site_label_4
_geom_torsion
O1 C2 C1 C6 -176.54(18)
C3 C2 C1 C6 2.5(3)
O1 C2 C1 C7 5.0(3)
C3 C2 C1 C7 -175.95(19)
C2 C1 C6 C5 -1.2(3)
C7 C1 C6 C5 177.3(2)
C1 C6 C5 C4 -0.5(4)
C6 C5 C4 C3 0.9(4)
C5 C4 C3 C2 0.4(3)
O1 C2 C3 C4 176.87(19)
C1 C2 C3 C4 -2.2(3)
C8 N1 C7 C1 79.9(3)
C2 C1 C7 N1 -102.8(3)
C6 C1 C7 N1 78.8(3)
C7 N1 C8 N3 -2.6(4)
C7 N1 C8 N2 177.8(2)
C14 N3 C8 N1 -178.3(2)
C14 N3 C8 N2 1.3(2)
C9 N2 C8 N1 178.3(2)
C9 N2 C8 N3 -1.3(2)
C8 N3 C14 C13 179.1(2)
C8 N3 C14 C9 -0.8(2)
C9 C10 C11 C12 1.5(4)
C10 C11 C12 C13 0.0(4)
C9 C14 C13 C12 0.2(3)
N3 C14 C13 C12 -179.6(2)
C11 C12 C13 C14 -0.9(4)
C11 C10 C9 C14 -2.1(3)
C11 C10 C9 N2 179.4(2)
C13 C14 C9 C10 1.3(3)
N3 C14 C9 C10 -178.9(2)
C13 C14 C9 N2 -179.9(2)
N3 C14 C9 N2 -0.1(2)
C8 N2 C9 C10 179.5(2)
C8 N2 C9 C14 0.9(2)
C27 C26 C25 C24 1.0(4)
C25 C26 C27 C28 -0.4(4)
C26 C27 C28 C23 -0.5(3)
C26 C27 C28 N6 -179.0(2)
C22 N6 C28 C27 178.8(2)
C22 N6 C28 C23 0.1(2)
C27 C28 C23 C24 0.8(3)
N6 C28 C23 C24 179.63(19)
C27 C28 C23 N5 -178.6(2)
N6 C28 C23 N5 0.3(2)
C22 N5 C23 C24 -179.8(2)
C22 N5 C23 C28 -0.6(2)
C28 C23 C24 C25 -0.2(3)
N5 C23 C24 C25 179.0(2)
C26 C25 C24 C23 -0.7(3)
C21 N4 C22 N6 172.7(2)
C21 N4 C22 N5 -7.3(3)
C28 N6 C22 N4 179.6(2)
C28 N6 C22 N5 -0.5(2)
C23 N5 C22 N4 -179.4(2)
C23 N5 C22 N6 0.7(2)
C22 N4 C21 C15 -76.6(3)
N4 C21 C15 C16 106.5(2)
N4 C21 C15 C20 -71.0(3)
C20 C15 C16 O2 177.22(19)
C21 C15 C16 O2 -0.4(3)
C20 C15 C16 C17 -1.3(3)
C21 C15 C16 C17 -178.9(2)
O2 C16 C17 C18 -176.8(2)
C15 C16 C17 C18 1.7(3)
C16 C17 C18 C19 -0.9(4)
C20 C19 C18 C17 -0.3(4)
C18 C19 C20 C15 0.6(4)
C16 C15 C20 C19 0.2(3)
C21 C15 C20 C19 177.8(2)
